data_4327650
loop_
_publ_author_name
'Hani Amouri'
'M. Gruselle'
'C. Da Silva'
'Bernard Mal\'ezieux'
'Roman Andr\'es'
'Jacqueline Vaissermann'

_publ_contact_author
;
 Dr. Hani Amouri, Lab. CIM2, Universite Pierre et Marie Curie, case 42,
 4 place Jussieu,
 75252 Paris Cedex 05, France                        
;
_publ_contact_author_email ' amouri@ccr.jussieu.fr '
_publ_contact_author_fax ' 33 1 44 27 38 41''
_publ_contact_author_phone ' 33 1 44 27 30 83 '
_publ_section_title
;
 Cobalt-Complexed Conjugated Diyne Salts: A Family of Rigid Masked
 Dielectrophiles. Syntheses, Structures, and Double Nucleophilic
 Substitutions
;
_journal_name_full 'Inorganic Chemistry'
_journal_page_first 5053
_journal_page_last 5058
_journal_paper_doi 10.1021/ic991433+
_journal_volume 39
_journal_year 2000
_chemical_formula_moiety ' C22 H16 Co4  O12 S2 2+, 2 ( B F4 1-) '
_chemical_formula_sum 'C22 H16 B2 Co4 F8 O12 S2'
_chemical_formula_weight 945.8
_chemical_name_systematic
;
 ?
;
_space_group_IT_number 14
_symmetry_cell_setting monoclinic
_symmetry_space_group_name_Hall '-P 2yn'
_symmetry_space_group_name_H-M 'P 1 21/n 1'
_atom_sites_solution_hydrogens geom
_atom_sites_solution_primary direct
_cell_angle_alpha 90
_cell_angle_beta 91.44(1)
_cell_angle_gamma 90
_cell_formula_units_Z 4
_cell_length_a 12.758(3)
_cell_length_b 13.360(3)
_cell_length_c 20.494(3)
_cell_measurement_reflns_used 25
_cell_measurement_temperature 295
_cell_measurement_theta_max 14
_cell_measurement_theta_min 13
_cell_volume 3492.0(12)
_computing_cell_refinement 'CAD-4 software (Enraf-Nonius, 1989)'
_computing_data_collection 'CAD-4 software (Enraf-Nonius, 1989)'
_computing_data_reduction
;
RC93 (Watkin, D.J., Prout, C.K., Lilley, P.M.deQ. 1994)
;
_computing_molecular_graphics
;
 CAMERON (Watkin, Prout & Pearce,  1996)
;
_computing_publication_material
;
CRYSTALS Issue 10 (Watkin, Prout, Carruthers & Betteridge, 1996)
;
_computing_structure_refinement
;
CRYSTALS Issue 10 (Watkin, Prout, Carruthers & Betteridge, 1996)
;
_computing_structure_solution 'SIR92 (Giacovazzo et al, 1992)'
_diffrn_ambient_temperature 295
_diffrn_measurement_device '  Enraf-nonius CAD4 '
_diffrn_measurement_method 2\q/\w
_diffrn_radiation_monochromator ' graphite'
_diffrn_radiation_type 'Mo K\a'
_diffrn_radiation_wavelength 0.71069
_diffrn_reflns_av_R_equivalents 0.02
_diffrn_reflns_limit_h_max 15
_diffrn_reflns_limit_h_min 0
_diffrn_reflns_limit_k_max 15
_diffrn_reflns_limit_k_min 0
_diffrn_reflns_limit_l_max 24
_diffrn_reflns_limit_l_min -24
_diffrn_reflns_number 6716
_diffrn_reflns_theta_max 25
_diffrn_reflns_theta_min 1
_diffrn_standards_decay_% 5.46
_diffrn_standards_interval_time 3600s
_diffrn_standards_number 2
_exptl_absorpt_coefficient_mu 2.07
_exptl_absorpt_correction_T_max 1.00
_exptl_absorpt_correction_T_min 0.85
_exptl_absorpt_correction_type ' \y scan'
_exptl_crystal_colour ' orange red '
_exptl_crystal_density_diffrn 1.80
_exptl_crystal_description ' prism '
_exptl_crystal_F_000 1822.36
_exptl_crystal_size_max 0.55
_exptl_crystal_size_mid 0.32
_exptl_crystal_size_min 0.24
_refine_diff_density_max 1.87
_refine_diff_density_min -1.08
_refine_ls_extinction_coef 505
_refine_ls_extinction_method 'Larson 1970 Crystallographic Computing eq 22'
_refine_ls_goodness_of_fit_obs 1.0443
_refine_ls_hydrogen_treatment
;
 H atoms placed geometrically , only one overall isotropic thermal parameter
 refined
;
_refine_ls_matrix_type full
_refine_ls_number_parameters 403
_refine_ls_number_reflns 4043
_refine_ls_R_factor_obs 0.0602
_refine_ls_shift/esd_max 3.485471
_refine_ls_structure_factor_coef F
_refine_ls_weighting_scheme
;
 Chebychev polynomial (Carruthers & Watkin, 1979)
;
_refine_ls_wR_factor_obs 0.0714
_reflns_number_observed 4043
_reflns_number_total 6116
_reflns_observed_criterion >3.00\s(I)
_cod_data_source_file ic9914332B_2.cif
_cod_data_source_block Compound3
_cod_original_cell_volume 3492(1)
_cod_original_sg_symbol_H-M 'P 1 21/n 1 '
_cod_original_formula_sum ' C22 H16 B2 Co4  F8  O12 S2  '
_cod_database_code 4327650

loop_
_symmetry_equiv_pos_as_xyz
x,y,z
-x,-y,-z
-x+1/2,y+1/2,-z+1/2
x+1/2,-y+1/2,z+1/2

loop_
_atom_site_aniso_label
_atom_site_aniso_U_11
_atom_site_aniso_U_22
_atom_site_aniso_U_33
_atom_site_aniso_U_23
_atom_site_aniso_U_13
_atom_site_aniso_U_12
CO1 0.0328(4) 0.0319(5) 0.0430(5) -0.0001(4) -0.0004(3) 0.0026(3)
CO2 0.0292(4) 0.0439(5) 0.0366(5) 0.0028(4) -0.0044(3) -0.0052(4)
CO3 0.0410(5) 0.0457(5) 0.0284(4) 0.0035(4) 0.0059(3) 0.0046(4)
CO4 0.0395(5) 0.0304(5) 0.0371(5) 0.0010(4) -0.0015(3) 0.0002(3)
S1 0.0399(8) 0.050(1) 0.0375(8) 0.0147(7) 0.0029(7) -0.0014(7)
S2 0.0330(8) 0.053(1) 0.0448(9) -0.0050(8) -0.0024(7) 0.0035(7)
O11 0.069(4) 0.107(5) 0.061(4) -0.020(4) 0.028(3) -0.005(4)
O12 0.085(5) 0.075(5) 0.133(7) 0.048(5) -0.017(4) 0.017(4)
O13 0.064(4) 0.072(4) 0.102(5) 0.001(4) -0.024(3) -0.022(3)
O21 0.046(3) 0.117(6) 0.106(5) 0.000(5) 0.024(4) -0.024(4)
O22 0.086(5) 0.163(8) 0.082(5) 0.052(6) -0.029(4) 0.014(5)
O23 0.107(5) 0.060(5) 0.103(6) -0.029(4) -0.017(4) -0.007(4)
O31 0.120(6) 0.084(5) 0.064(4) 0.036(4) -0.007(4) 0.000(4)
O32 0.051(4) 0.23(1) 0.112(7) 0.006(7) 0.028(4) -0.015(6)
O33 0.169(9) 0.063(5) 0.080(5) -0.027(4) 0.004(5) 0.022(5)
O41 0.112(6) 0.098(5) 0.054(4) -0.023(4) 0.023(4) 0.013(4)
O42 0.081(5) 0.112(6) 0.127(7) 0.008(5) -0.013(4) -0.056(5)
O43 0.104(5) 0.060(4) 0.107(6) 0.016(4) -0.038(4) 0.022(4)
C1 0.036(3) 0.043(4) 0.041(4) 0.010(3) 0.003(3) 0.004(3)
C2 0.032(3) 0.036(3) 0.033(3) 0.002(3) -0.002(2) -0.001(2)
C3 0.027(3) 0.035(3) 0.031(3) -0.001(3) -0.003(2) 0.001(2)
C4 0.028(3) 0.027(3) 0.029(3) 0.001(2) 0.003(2) -0.001(2)
C5 0.034(3) 0.035(3) 0.030(3) -0.002(3) 0.000(2) 0.002(2)
C6 0.035(3) 0.044(4) 0.045(4) 0.007(3) -0.003(3) -0.000(3)
C7 0.060(5) 0.098(7) 0.043(4) 0.020(5) 0.020(4) 0.010(5)
C8 0.087(6) 0.058(5) 0.069(6) 0.010(4) 0.004(5) -0.029(5)
C9 0.058(5) 0.094(7) 0.043(4) 0.004(4) -0.009(3) 0.008(4)
C10 0.033(4) 0.114(8) 0.077(6) 0.017(6) -0.001(4) -0.008(4)
C11 0.045(4) 0.049(4) 0.054(4) -0.010(3) -0.002(3) 0.007(3)
C12 0.049(4) 0.057(5) 0.067(5) 0.007(4) 0.001(4) 0.013(4)
C13 0.050(4) 0.037(4) 0.054(4) -0.002(3) -0.002(3) -0.005(3)
C21 0.034(4) 0.063(5) 0.062(5) 0.002(4) -0.000(3) -0.012(3)
C22 0.048(4) 0.082(6) 0.054(5) 0.010(4) -0.010(4) -0.004(4)
C23 0.053(4) 0.054(5) 0.061(5) 0.000(4) -0.015(4) -0.009(4)
C31 0.064(5) 0.052(5) 0.043(4) 0.012(4) 0.005(3) -0.002(4)
C32 0.054(5) 0.097(7) 0.058(5) 0.012(5) 0.017(4) 0.002(5)
C33 0.087(6) 0.067(6) 0.036(4) -0.002(4) 0.010(4) 0.026(5)
C41 0.050(4) 0.042(4) 0.065(5) -0.008(4) -0.001(4) 0.009(3)
C42 0.068(5) 0.054(5) 0.060(5) -0.000(4) -0.011(4) -0.016(4)
C43 0.061(4) 0.033(4) 0.059(4) 0.000(3) -0.009(4) 0.002(3)

loop_
_atom_site_label
_atom_site_fract_x
_atom_site_fract_y
_atom_site_fract_z
_atom_site_U_iso_or_equiv
_atom_site_occupancy
_atom_site_thermal_displace_type
CO1 0.68715(6) 0.87359(6) 0.04418(4) 0.0355 1.0000 Uani
CO2 0.60407(6) 0.72687(7) -0.00776(4) 0.0356 1.0000 Uani
CO3 0.76583(7) 0.65982(7) 0.19299(4) 0.0370 1.0000 Uani
CO4 0.81552(7) 0.53553(6) 0.11061(4) 0.0354 1.0000 Uani
S1 0.8091(1) 0.8577(1) -0.12539(8) 0.0405 1.0000 Uani
S2 1.0842(1) 0.6229(1) 0.15053(8) 0.0425 1.0000 Uani
O11 0.5418(5) 0.8819(6) 0.1535(3) 0.0703 1.0000 Uani
O12 0.6128(6) 1.0346(6) -0.0435(4) 0.0827 1.0000 Uani
O13 0.8782(5) 0.9510(5) 0.1068(4) 0.0724 1.0000 Uani
O21 0.4212(5) 0.7055(6) 0.0752(4) 0.0762 1.0000 Uani
O22 0.5018(6) 0.8183(8) -0.1231(4) 0.0898 1.0000 Uani
O23 0.6243(6) 0.5212(6) -0.0535(4) 0.0813 1.0000 Uani
O31 0.8262(6) 0.5544(6) 0.3134(3) 0.0786 1.0000 Uani
O32 0.5362(6) 0.6320(9) 0.1945(5) 0.1041 1.0000 Uani
O33 0.7960(8) 0.8609(6) 0.2458(4) 0.0885 1.0000 Uani
O41 0.8833(6) 0.5105(6) -0.0229(3) 0.0768 1.0000 Uani
O42 0.6133(6) 0.4281(7) 0.1017(4) 0.0906 1.0000 Uani
O43 0.9470(6) 0.3935(5) 0.1866(4) 0.0778 1.0000 Uani
C1 0.8297(5) 0.7642(5) -0.0621(3) 0.0391 1.0000 Uani
C2 0.7478(5) 0.7725(5) -0.0113(3) 0.0339 1.0000 Uani
C3 0.7308(4) 0.7341(5) 0.0481(3) 0.0310 1.0000 Uani
C4 0.7817(4) 0.6775(4) 0.0995(3) 0.0277 1.0000 Uani
C5 0.8778(5) 0.6659(5) 0.1298(3) 0.0330 1.0000 Uani
C6 0.9837(5) 0.7101(5) 0.1237(3) 0.0407 1.0000 Uani
C7 0.8960(7) 0.8134(8) -0.1864(4) 0.0579 1.0000 Uani
C8 0.8795(8) 0.9646(7) -0.0936(5) 0.0648 1.0000 Uani
C9 1.0805(7) 0.6314(8) 0.2372(4) 0.0604 1.0000 Uani
C10 1.2035(6) 0.6895(9) 0.1340(5) 0.0654 1.0000 Uani
C11 0.5964(6) 0.8821(6) 0.1124(4) 0.0481 1.0000 Uani
C12 0.6418(6) 0.9750(7) -0.0089(4) 0.0559 1.0000 Uani
C13 0.8030(6) 0.9264(5) 0.0812(4) 0.0460 1.0000 Uani
C21 0.4913(6) 0.7113(6) 0.0434(4) 0.0497 1.0000 Uani
C22 0.5400(6) 0.7834(7) -0.0792(4) 0.0583 1.0000 Uani
C23 0.6149(6) 0.6004(7) -0.0363(4) 0.0539 1.0000 Uani
C31 0.8047(6) 0.5948(6) 0.2674(4) 0.0509 1.0000 Uani
C32 0.6251(7) 0.6433(8) 0.1952(4) 0.0644 1.0000 Uani
C33 0.7816(8) 0.7833(7) 0.2252(4) 0.0560 1.0000 Uani
C41 0.8593(6) 0.5132(6) 0.0296(4) 0.0504 1.0000 Uani
C42 0.6917(7) 0.4677(6) 0.1044(4) 0.0584 1.0000 Uani
C43 0.8963(6) 0.4458(5) 0.1565(4) 0.0490 1.0000 Uani
B1 0.195(1) 0.913(1) 0.2705(7) 0.085(3) 1.0000 Uiso
B2 0.8612(8) 0.2147(7) 0.0430(5) 0.072(3) 1.0000 Uiso
F11 0.191(1) 1.007(1) 0.2847(6) 0.184(4) 1.0000 Uiso
F12 0.269(1) 0.898(1) 0.2270(7) 0.211(5) 1.0000 Uiso
F13 0.106(1) 0.890(1) 0.2329(7) 0.194(5) 1.0000 Uiso
F14 0.2003(9) 0.8427(9) 0.3156(6) 0.157(4) 1.0000 Uiso
F21 0.9136(8) 0.2974(8) 0.0265(5) 0.156(3) 1.0000 Uiso
F22 0.8773(8) 0.1958(8) 0.1062(5) 0.146(3) 1.0000 Uiso
F23 0.762(1) 0.235(1) 0.0296(9) 0.277(8) 1.0000 Uiso
F24 0.908(1) 0.147(1) 0.0056(7) 0.208(6) 1.0000 Uiso
H11 0.9020 0.7745 -0.0411 0.05(1) 1.0000 Uiso
H12 0.8282 0.6956 -0.0822 0.05(1) 1.0000 Uiso
H61 0.9896 0.7736 0.1501 0.05(1) 1.0000 Uiso
H62 0.9955 0.7286 0.0762 0.05(1) 1.0000 Uiso

loop_
_atom_type_symbol
_atom_type_scat_dispersion_real
_atom_type_scat_dispersion_imag
_atom_type_scat_Cromer_Mann_a1
_atom_type_scat_Cromer_Mann_b1
_atom_type_scat_Cromer_Mann_a2
_atom_type_scat_Cromer_Mann_b2
_atom_type_scat_Cromer_Mann_a3
_atom_type_scat_Cromer_Mann_b3
_atom_type_scat_Cromer_Mann_a4
_atom_type_scat_Cromer_Mann_b4
_atom_type_scat_Cromer_Mann_c
_atom_type_scat_source
'C   ' 0.0020 0.0020 2.3100 20.8439 1.0200 10.2075 1.5886 0.5687 0.8650 51.6512 0.2156 International_Tables_Vol_IV_Table_2.2B
'H   ' 0.0000 0.0000 0.4930 10.5109 0.3229 26.1257 0.1402 3.1424 0.0408 57.7997 0.0030 International_Tables_Vol_IV_Table_2.2B
'O   ' 0.0080 0.0060 3.0485 13.2771 2.2868 5.7011 1.5463 0.3239 0.8670 32.9089 0.2508 International_Tables_Vol_IV_Table_2.2B
'N   ' 0.0040 0.0030 12.2126 0.0057 3.1322 9.8933 2.0125 28.9975 1.1663 0.5826 -11.5290 International_Tables_Vol_IV_Table_2.2B
'S   ' 0.1100 0.1240 6.9053 1.4679 5.2034 22.2151 1.4379 0.2536 1.5863 56.1720 0.8669 International_Tables_Vol_IV_Table_2.2B
'Co  ' 0.2990 0.9730 12.2841 4.2791 7.3409 0.2784 4.0034 13.5359 2.3488 71.1692 1.0118 International_Tables_Vol_IV_Table_2.2B
'B   ' 0.0000 0.0010 2.0545 23.2185 1.3326 1.0210 1.0979 60.3498 0.7068 0.1403 -0.1932 International_Tables_Vol_IV_Table_2.2B
'F   ' 0.0140 0.0100 3.5392 10.2825 2.6412 4.2944 1.5170 0.2615 1.0243 26.1476 0.2776 International_Tables_Vol_IV_Table_2.2B

loop_
_geom_angle_atom_site_label_1
_geom_angle_atom_site_label_2
_geom_angle_atom_site_label_3
_geom_angle
_geom_angle_publ_flag
CO2 CO1 C2 50.6(2) no
CO2 CO1 C3 51.2(2) no
C2 CO1 C3 40.5(3) no
CO2 CO1 C11 96.1(2) no
C2 CO1 C11 139.1(3) no
C3 CO1 C11 102.3(3) no
CO2 CO1 C12 102.0(3) no
C2 CO1 C12 107.0(3) no
C3 CO1 C12 145.3(3) no
C11 CO1 C12 102.2(3) no
CO2 CO1 C13 147.2(2) no
C2 CO1 C13 100.7(3) no
C3 CO1 C13 97.3(3) no
C11 CO1 C13 100.5(3) no
C12 CO1 C13 101.9(4) no
CO1 CO2 C2 50.7(2) no
CO1 CO2 C3 50.8(2) no
C2 CO2 C3 40.3(3) no
CO1 CO2 C21 100.4(3) no
C2 CO2 C21 145.5(3) no
C3 CO2 C21 108.8(3) no
CO1 CO2 C22 101.4(3) no
C2 CO2 C22 104.2(3) no
C3 CO2 C22 142.7(3) no
C21 CO2 C22 99.5(4) no
CO1 CO2 C23 148.9(2) no
C2 CO2 C23 101.8(3) no
C3 CO2 C23 99.7(3) no
C21 CO2 C23 98.6(4) no
C22 CO2 C23 99.5(4) no
CO4 CO3 C4 51.1(2) no
CO4 CO3 C5 50.9(2) no
C4 CO3 C5 41.1(2) no
CO4 CO3 C31 100.6(3) no
C4 CO3 C31 148.5(3) no
C5 CO3 C31 112.8(3) no
CO4 CO3 C32 102.0(3) no
C4 CO3 C32 99.6(3) no
C5 CO3 C32 139.8(3) no
C31 CO3 C32 99.8(4) no
CO4 CO3 C33 148.0(3) no
C4 CO3 C33 103.8(3) no
C5 CO3 C33 97.4(3) no
C31 CO3 C33 96.1(4) no
C32 CO3 C33 101.8(5) no
CO3 CO4 C4 50.7(2) no
CO3 CO4 C5 51.0(2) no
C4 CO4 C5 41.0(2) no
CO3 CO4 C41 147.1(3) no
C4 CO4 C41 97.2(3) no
C5 CO4 C41 101.6(3) no
CO3 CO4 C42 98.4(3) no
C4 CO4 C42 106.6(3) no
C5 CO4 C42 143.7(3) no
C41 CO4 C42 98.2(4) no
CO3 CO4 C43 104.0(2) no
C4 CO4 C43 144.7(3) no
C5 CO4 C43 105.1(3) no
C41 CO4 C43 100.6(4) no
C42 CO4 C43 100.7(4) no
C1 S1 C7 101.0(4) no
C1 S1 C8 103.0(4) no
C7 S1 C8 101.7(5) no
C6 S2 C9 103.0(4) no
C6 S2 C10 102.7(4) no
C9 S2 C10 101.5(5) no
S1 C1 C2 110.7(4) no
S1 C1 H11 108.8(5) no
C2 C1 H11 109.8(6) no
S1 C1 H12 109.4(5) no
C2 C1 H12 110.3(6) no
H11 C1 H12 107.8(6) no
CO1 C2 CO2 78.8(2) no
CO1 C2 C1 139.1(5) no
CO2 C2 C1 132.9(5) no
CO1 C2 C3 70.1(4) no
CO2 C2 C3 70.8(4) no
C1 C2 C3 137.1(6) no
CO1 C3 CO2 78.0(2) no
CO1 C3 C2 69.5(4) no
CO2 C3 C2 68.9(4) no
CO1 C3 C4 131.1(4) no
CO2 C3 C4 138.8(5) no
C2 C3 C4 141.6(6) no
CO3 C4 CO4 78.2(2) no
CO3 C4 C3 136.7(4) no
CO4 C4 C3 133.6(4) no
CO3 C4 C5 69.7(3) no
CO4 C4 C5 69.2(3) no
C3 C4 C5 140.8(5) no
CO3 C5 CO4 78.2(2) no
CO3 C5 C4 69.2(3) no
CO4 C5 C4 69.7(3) no
CO3 C5 C6 139.1(5) no
CO4 C5 C6 134.9(5) no
C4 C5 C6 136.4(6) no
S2 C6 C5 111.0(5) no
S2 C6 H61 109.7(5) no
C5 C6 H61 110.3(6) no
S2 C6 H62 109.0(5) no
C5 C6 H62 109.5(6) no
H61 C6 H62 107.2(6) no
CO1 C11 O11 176.3(7) no
CO1 C12 O12 177.1(9) no
CO1 C13 O13 173.6(7) no
CO2 C21 O21 177.3(8) no
CO2 C22 O22 179.2(8) no
CO2 C23 O23 178.2(8) no
CO3 C31 O31 178.4(8) no
CO3 C32 O32 177.7(9) no
CO3 C33 O33 177.1(10) no
CO4 C41 O41 171.8(7) no
CO4 C42 O42 177.7(9) no
CO4 C43 O43 177.2(7) no
F11 B1 F12 109.4(14) no
F11 B1 F13 107.7(13) no
F12 B1 F13 100.1(13) no
F11 B1 F14 122.5(14) no
F12 B1 F14 109.7(14) no
F13 B1 F14 105.0(12) no
F21 B2 F22 109.6(9) no
F21 B2 F23 105.1(11) no
F22 B2 F23 111.5(10) no
F21 B2 F24 100.5(9) no
F22 B2 F24 111.5(10) no
F23 B2 F24 117.6(11) no

loop_
_geom_bond_atom_site_label_1
_geom_bond_atom_site_label_2
_geom_bond_distance
_geom_bond_publ_flag
CO1 CO2 2.458(1) yes
CO1 C2 1.938(6) yes
CO1 C3 1.946(6) yes
CO1 C11 1.841(8) yes
CO1 C12 1.823(8) yes
CO1 C13 1.789(7) yes
CO2 C2 1.936(6) yes
CO2 C3 1.959(6) yes
CO2 C21 1.813(8) yes
CO2 C22 1.823(8) yes
CO2 C23 1.795(9) yes
CO3 CO4 2.462(1) yes
CO3 C4 1.947(6) yes
CO3 C5 1.954(6) yes
CO3 C31 1.813(8) yes
CO3 C32 1.811(9) yes
CO3 C33 1.79(1) yes
CO4 C4 1.957(6) yes
CO4 C5 1.951(6) yes
CO4 C41 1.791(9) yes
CO4 C42 1.823(8) yes
CO4 C43 1.825(8) yes
S1 C1 1.816(7) yes
S1 C7 1.792(8) yes
S1 C8 1.800(9) yes
S2 C6 1.808(7) yes
S2 C9 1.782(8) yes
S2 C10 1.803(9) yes
O11 C11 1.107(9) yes
O12 C12 1.12(1) yes
O13 C13 1.130(9) yes
O21 C21 1.123(9) yes
O22 C22 1.11(1) yes
O23 C23 1.12(1) yes
O31 C31 1.114(9) yes
O32 C32 1.14(1) yes
O33 C33 1.13(1) yes
O41 C41 1.13(1) yes
O42 C42 1.13(1) yes
O43 C43 1.127(9) yes
C1 C2 1.498(9) yes
C1 H11 1.016(6) no
C1 H12 1.005(7) no
C2 C3 1.343(9) yes
C3 C4 1.438(8) yes
C4 C5 1.370(8) yes
C5 C6 1.482(9) yes
C6 H61 1.008(7) no
C6 H62 1.020(7) no
B1 F11 1.30(2) yes
B1 F12 1.33(2) yes
B1 F13 1.39(2) yes
B1 F14 1.32(2) yes
B2 F21 1.34(1) yes
B2 F22 1.33(1) yes
B2 F23 1.31(1) yes
B2 F24 1.34(1) yes
